data_1573617
_journal_paper_doi 10.1039/D4SC08001G
_chemical_formula_moiety 'C29 H22 O'
_chemical_formula_sum 'C29 H22 O'
_chemical_formula_weight 386.497
_chemical_name_systematic 2-(anthracen-9-yl)-9,9-dimethyl-9H-xanthene
_space_group_crystal_system monoclinic
_space_group_IT_number 15
_space_group_name_Hall '-C 2yc'
_space_group_name_H-M_alt 'C 1 2/c 1'
_symmetry_Int_Tables_number 15
_atom_sites_solution_primary dual
_audit_creation_date 2024-05-13
_audit_creation_method
;
Olex2 1.5
(compiled 2022.04.07 svn.rca3783a0 for OlexSys, GUI svn.r6498)
;
_audit_update_record
;
2024-08-08 deposited with the CCDC.	2025-01-08 downloaded from the CCDC.
;
_cell_angle_alpha 90
_cell_angle_beta 111.921(1)
_cell_angle_gamma 90
_cell_formula_units_Z 8
_cell_length_a 26.9512(10)
_cell_length_b 9.4305(3)
_cell_length_c 17.3290(6)
_cell_measurement_reflns_used 9512
_cell_measurement_temperature 273.15
_cell_measurement_theta_max 26.40
_cell_measurement_theta_min 2.48
_cell_volume 4086.0(2)
_computing_cell_refinement 'SAINT V8.40A (Bruker, 2019)'
_computing_data_reduction 'SAINT V8.40A (Bruker, 2019)'
_computing_molecular_graphics 'Olex2 1.5 (Dolomanov et al., 2009)'
_computing_publication_material 'Olex2 1.5 (Dolomanov et al., 2009)'
_computing_structure_refinement 'olex2.refine 1.5 (Bourhis et al., 2015)'
_computing_structure_solution 'SHELXT 2018/2 (Sheldrick, 2018)'
_diffrn_ambient_temperature 273.15
_diffrn_measured_fraction_theta_full 0.9984
_diffrn_measured_fraction_theta_max 0.9979
_diffrn_measurement_device_type 'Bruker APEX-II CCD'
_diffrn_measurement_method '\f and \w scans'
_diffrn_radiation_type 'Mo K\a'
_diffrn_radiation_wavelength 0.71073
_diffrn_reflns_av_R_equivalents 0.0543
_diffrn_reflns_av_unetI/netI 0.0274
_diffrn_reflns_Laue_measured_fraction_full 0.9984
_diffrn_reflns_Laue_measured_fraction_max 0.9979
_diffrn_reflns_limit_h_max 34
_diffrn_reflns_limit_h_min -34
_diffrn_reflns_limit_k_max 12
_diffrn_reflns_limit_k_min -12
_diffrn_reflns_limit_l_max 22
_diffrn_reflns_limit_l_min -22
_diffrn_reflns_number 41813
_diffrn_reflns_point_group_measured_fraction_full 0.9984
_diffrn_reflns_point_group_measured_fraction_max 0.9979
_diffrn_reflns_theta_full 25.2417
_diffrn_reflns_theta_max 27.52
_diffrn_reflns_theta_min 2.53
_diffrn_source_current 30.0
_diffrn_source_power 1.5
_diffrn_source_voltage 50.0
_diffrn_standards_number 0
_exptl_absorpt_coefficient_mu 0.074
_exptl_absorpt_correction_type none
_exptl_crystal_colour yellow
_exptl_crystal_colour_primary yellow
_exptl_crystal_density_diffrn 1.257
_exptl_crystal_description block
_exptl_crystal_F_000 1632.892
_exptl_crystal_preparation Luminescent
_exptl_crystal_recrystallization_method 'Re-crystallisation from solvent'
_exptl_crystal_size_max 0.12
_exptl_crystal_size_mid 0.11
_exptl_crystal_size_min 0.1
_refine_diff_density_max 0.2313
_refine_diff_density_min -0.2746
_refine_diff_density_rms 0.0660
_refine_ls_d_res_high 0.7690
_refine_ls_d_res_low 8.0381
_refine_ls_goodness_of_fit_ref 1.2878
_refine_ls_hydrogen_treatment constr
_refine_ls_matrix_type full
_refine_ls_number_constraints 40
_refine_ls_number_parameters 273
_refine_ls_number_reflns 4703
_refine_ls_number_restraints 0
_refine_ls_restrained_S_all 1.2878
_refine_ls_R_factor_all 0.0980
_refine_ls_R_factor_gt 0.0573
_refine_ls_shift/su_max -0.0003
_refine_ls_shift/su_mean 0.0001
_refine_ls_structure_factor_coef Fsqd
_refine_ls_weighting_details 'w=1/[\s^2^(Fo^2^)+(0.1P)^2^] where P=(Fo^2^+2Fc^2^)/3'
_refine_ls_weighting_scheme calc
_refine_ls_wR_factor_gt 0.1520
_refine_ls_wR_factor_ref 0.2013
_reflns_Friedel_coverage 0.0
_reflns_limit_h_max 32
_reflns_limit_h_min -34
_reflns_limit_k_max 12
_reflns_limit_k_min 0
_reflns_limit_l_max 22
_reflns_limit_l_min 0
_reflns_number_gt 2947
_reflns_number_total 4703
_reflns_threshold_expression I>=2u(I)
_cod_data_source_file d4sc08001g2.cif
_cod_data_source_block mo_WSY_G_0m
_cod_original_cell_volume 4086.0(3)
_cod_database_code 1573617
_olex2_refinement_description
;
;
_olex2_submission_special_instructions 'No special instructions were received'

loop_
_space_group_symop_id
_space_group_symop_operation_xyz
1 x,y,z
2 -x,y,-z+1/2
3 -x,-y,-z
4 x,-y,z-1/2
5 x+1/2,y+1/2,z
6 -x+1/2,y+1/2,-z+1/2
7 -x+1/2,-y+1/2,-z
8 x+1/2,-y+1/2,z-1/2

loop_
_atom_site_label
_atom_site_type_symbol
_atom_site_fract_x
_atom_site_fract_y
_atom_site_fract_z
_atom_site_U_iso_or_equiv
_atom_site_adp_type
_atom_site_occupancy
_atom_site_refinement_flags_posn
O1 O 0.63791(5) 0.96578(15) 0.90408(9) 0.0562(4) Uani 1.000000 .
C26 C 0.66889(6) 0.83525(17) 0.80972(10) 0.0368(4) Uani 1.000000 .
C25 C 0.72682(7) 0.88177(17) 0.85334(10) 0.0398(4) Uani 1.000000 .
C24 C 0.73316(7) 0.96662(18) 0.93102(11) 0.0421(4) Uani 1.000000 .
C27 C 0.65374(7) 0.74608(18) 0.74048(10) 0.0409(4) Uani 1.000000 .
C19 C 0.69012(8) 1.00414(18) 0.95186(11) 0.0443(4) Uani 1.000000 .
C18 C 0.62891(7) 0.87816(18) 0.83673(11) 0.0421(4) Uani 1.000000 .
C28 C 0.60174(7) 0.69955(18) 0.69911(11) 0.0427(4) Uani 1.000000 .
C10 C 0.59591(7) 0.45344(19) 0.64038(12) 0.0459(4) Uani 1.000000 .
C29 C 0.56299(7) 0.7465(2) 0.72814(13) 0.0525(5) Uani 1.000000 .
C11 C 0.58855(7) 0.6005(2) 0.62649(11) 0.0436(4) Uani 1.000000 .
C17 C 0.57624(7) 0.8357(2) 0.79583(13) 0.0535(5) Uani 1.000000 .
C12 C 0.56999(7) 0.6548(2) 0.54504(11) 0.0471(5) Uani 1.000000 .
C3 C 0.56110(8) 0.5602(2) 0.47632(12) 0.0543(5) Uani 1.000000 .
C5 C 0.58601(7) 0.3593(2) 0.57088(12) 0.0520(5) Uani 1.000000 .
C20 C 0.69640(9) 1.0829(2) 1.02254(12) 0.0555(5) Uani 1.000000 .
C23 C 0.78347(9) 1.0119(2) 0.98482(13) 0.0549(5) Uani 1.000000 .
C13 C 0.55924(8) 0.8025(2) 0.52730(13) 0.0578(5) Uani 1.000000 .
C9 C 0.61234(8) 0.3921(2) 0.72113(13) 0.0570(5) Uani 1.000000 .
C16 C 0.76296(8) 0.7505(2) 0.87789(14) 0.0605(6) Uani 1.000000 .
C22 C 0.79035(10) 1.0903(2) 1.05524(13) 0.0632(6) Uani 1.000000 .
C21 C 0.74659(10) 1.1252(2) 1.07384(12) 0.0623(6) Uani 1.000000 .
C4 C 0.56970(8) 0.4158(2) 0.49141(13) 0.0583(6) Uani 1.000000 .
C15 C 0.74328(9) 0.9762(2) 0.79453(13) 0.0616(6) Uani 1.000000 .
C6 C 0.59389(9) 0.2110(2) 0.58687(16) 0.0662(6) Uani 1.000000 .
C2 C 0.54386(10) 0.6187(3) 0.39455(14) 0.0728(7) Uani 1.000000 .
C8 C 0.61837(10) 0.2499(2) 0.73315(15) 0.0688(6) Uani 1.000000 .
C14 C 0.54206(10) 0.8516(3) 0.44846(14) 0.0738(7) Uani 1.000000 .
C7 C 0.60918(10) 0.1576(2) 0.66438(17) 0.0730(7) Uani 1.000000 .
C1 C 0.53487(11) 0.7588(3) 0.38122(15) 0.0821(8) Uani 1.000000 .
H20 H 0.66677(9) 1.1069(2) 1.03505(12) 0.0666(6) Uiso 1.000000 R
H21 H 0.75102(10) 1.1778(2) 1.12138(12) 0.0748(7) Uiso 1.000000 R
H22 H 0.82437(10) 1.1193(2) 1.08989(13) 0.0758(7) Uiso 1.000000 R
H23 H 0.81332(9) 0.9885(2) 0.97279(13) 0.0658(6) Uiso 1.000000 R
H17 H 0.54986(7) 0.8675(2) 0.81416(13) 0.0642(6) Uiso 1.000000 R
H29 H 0.52770(7) 0.7174(2) 0.70155(13) 0.0630(6) Uiso 1.000000 R
H27 H 0.67989(7) 0.71635(18) 0.72110(10) 0.0491(5) Uiso 1.000000 R
H4 H 0.56434(8) 0.3551(2) 0.44673(13) 0.0699(7) Uiso 1.000000 R
H9 H 0.61914(8) 0.4511(2) 0.76694(13) 0.0684(6) Uiso 1.000000 R
H8 H 0.62854(10) 0.2128(2) 0.78656(15) 0.0826(8) Uiso 1.000000 R
H7 H 0.61372(10) 0.0603(2) 0.67288(17) 0.0877(8) Uiso 1.000000 R
H6 H 0.58830(9) 0.1494(2) 0.54250(16) 0.0795(7) Uiso 1.000000 R
H13 H 0.56418(8) 0.8656(2) 0.57080(13) 0.0694(6) Uiso 1.000000 R
H14 H 0.53488(10) 0.9478(3) 0.43834(14) 0.0886(8) Uiso 1.000000 R
H1 H 0.52386(11) 0.7945(3) 0.32740(15) 0.0985(10) Uiso 1.000000 R
H2 H 0.53873(10) 0.5590(3) 0.34953(14) 0.0874(8) Uiso 1.000000 R
H16a H 0.7520(4) 0.6910(8) 0.9136(8) 0.0907(9) Uiso 1.000000 GR
H16b H 0.7602(5) 0.6987(9) 0.82875(16) 0.0907(9) Uiso 1.000000 GR
H16c H 0.79937(11) 0.7796(2) 0.9067(9) 0.0907(9) Uiso 1.000000 GR
H15a H 0.7378(6) 0.9256(6) 0.7439(4) 0.0924(9) Uiso 1.000000 GR
H15b H 0.7220(4) 1.0608(8) 0.7821(8) 0.0924(9) Uiso 1.000000 GR
H15c H 0.78037(17) 1.0010(13) 0.8208(4) 0.0924(9) Uiso 1.000000 GR

loop_
_atom_site_aniso_label
_atom_site_aniso_U_11
_atom_site_aniso_U_22
_atom_site_aniso_U_33
_atom_site_aniso_U_12
_atom_site_aniso_U_13
_atom_site_aniso_U_23
O1 0.0486(8) 0.0661(9) 0.0561(8) -0.0027(6) 0.0223(7) -0.0236(6)
C26 0.0364(9) 0.0353(9) 0.0372(9) 0.0002(6) 0.0119(7) 0.0013(6)
C25 0.0379(9) 0.0408(9) 0.0391(9) -0.0024(7) 0.0127(7) -0.0009(7)
C24 0.0467(10) 0.0386(9) 0.0375(9) -0.0036(7) 0.0116(8) 0.0004(7)
C27 0.0375(9) 0.0457(10) 0.0404(10) 0.0017(7) 0.0154(8) -0.0036(7)
C19 0.0524(11) 0.0384(9) 0.0398(10) -0.0026(7) 0.0144(8) -0.0021(7)
C18 0.0442(10) 0.0423(9) 0.0410(10) -0.0001(7) 0.0174(8) -0.0059(7)
C28 0.0394(10) 0.0446(10) 0.0415(10) -0.0000(7) 0.0122(8) -0.0029(7)
C10 0.0358(9) 0.0511(11) 0.0467(11) -0.0024(7) 0.0107(8) -0.0079(8)
C29 0.0340(9) 0.0651(12) 0.0564(12) -0.0048(8) 0.0146(9) -0.0115(9)
C11 0.0340(9) 0.0516(11) 0.0413(10) -0.0043(7) 0.0098(8) -0.0074(8)
C17 0.0383(10) 0.0646(12) 0.0618(12) -0.0018(8) 0.0234(9) -0.0147(10)
C12 0.0350(9) 0.0594(11) 0.0431(10) -0.0105(8) 0.0102(8) -0.0047(8)
C3 0.0435(10) 0.0760(14) 0.0421(11) -0.0143(9) 0.0145(9) -0.0096(9)
C5 0.0395(10) 0.0580(12) 0.0528(12) -0.0054(8) 0.0109(9) -0.0153(9)
C20 0.0742(15) 0.0475(11) 0.0481(11) -0.0033(10) 0.0265(11) -0.0078(9)
C23 0.0513(12) 0.0564(12) 0.0499(12) -0.0072(9) 0.0109(9) -0.0043(9)
C13 0.0519(12) 0.0618(13) 0.0529(12) -0.0112(9) 0.0116(10) 0.0024(9)
C9 0.0566(12) 0.0560(12) 0.0477(12) 0.0020(9) 0.0072(9) -0.0042(9)
C16 0.0451(11) 0.0560(12) 0.0683(14) 0.0075(9) 0.0072(10) -0.0124(10)
C22 0.0674(14) 0.0613(13) 0.0466(12) -0.0130(10) 0.0049(11) -0.0062(9)
C21 0.0906(17) 0.0497(12) 0.0401(11) -0.0107(11) 0.0167(11) -0.0083(8)
C4 0.0503(12) 0.0708(14) 0.0517(12) -0.0108(10) 0.0167(10) -0.0230(10)
C15 0.0628(14) 0.0763(15) 0.0499(12) -0.0237(11) 0.0258(11) -0.0046(10)
C6 0.0579(13) 0.0564(13) 0.0750(16) -0.0034(10) 0.0140(11) -0.0222(11)
C2 0.0709(15) 0.0987(19) 0.0445(12) -0.0201(13) 0.0165(11) -0.0089(12)
C8 0.0701(15) 0.0559(13) 0.0643(14) 0.0010(10) 0.0064(12) 0.0031(11)
C14 0.0729(15) 0.0780(16) 0.0586(14) -0.0176(12) 0.0107(12) 0.0134(12)
C7 0.0665(15) 0.0498(12) 0.0853(18) -0.0011(10) 0.0081(13) -0.0074(12)
C1 0.0830(18) 0.108(2) 0.0455(14) -0.0204(15) 0.0125(12) 0.0151(13)

loop_
_atom_type_symbol
_atom_type_scat_dispersion_real
_atom_type_scat_dispersion_imag
_atom_type_scat_Cromer_Mann_a1
_atom_type_scat_Cromer_Mann_a2
_atom_type_scat_Cromer_Mann_a3
_atom_type_scat_Cromer_Mann_a4
_atom_type_scat_Cromer_Mann_b1
_atom_type_scat_Cromer_Mann_b2
_atom_type_scat_Cromer_Mann_b3
_atom_type_scat_Cromer_Mann_b4
_atom_type_scat_Cromer_Mann_c
_atom_type_scat_source
_atom_type_scat_dispersion_source
C 0.00347 0.00161 2.31000 1.02000 1.58860 0.86500 20.84390 10.20750 0.56870 51.65120 0.21560 'International Tables Volume C Table 6.1.1.4 (pp. 500-502)' 'Henke, Gullikson and Davis, At. Data and Nucl. Data Tables, 1993, 54, 2'
H 0.00000 0.00000 0.49300 0.32291 0.14019 0.04081 10.51090 26.12570 3.14236 57.79970 0.00304 'International Tables Volume C Table 6.1.1.4 (pp. 500-502)' 'Henke, Gullikson and Davis, At. Data and Nucl. Data Tables, 1993, 54, 2'
O 0.01158 0.00611 3.04850 2.28680 1.54630 0.86700 13.27710 5.70110 0.32390 32.90890 0.25080 'International Tables Volume C Table 6.1.1.4 (pp. 500-502)' 'Henke, Gullikson and Davis, At. Data and Nucl. Data Tables, 1993, 54, 2'

loop_
_geom_angle_atom_site_label_1
_geom_angle_atom_site_label_2
_geom_angle_atom_site_label_3
_geom_angle
_geom_angle_site_symmetry_1
_geom_angle_site_symmetry_3
_geom_angle_publ_flag
C18 O1 C19 118.76(14) . . ?
C27 C26 C25 121.12(14) . . ?
C18 C26 C25 122.04(15) . . ?
C18 C26 C27 116.84(15) . . ?
C24 C25 C26 110.28(14) . . ?
C16 C25 C26 109.40(14) . . ?
C16 C25 C24 109.24(15) . . ?
C15 C25 C26 109.49(15) . . ?
C15 C25 C24 108.50(14) . . ?
C15 C25 C16 109.91(17) . . ?
C19 C24 C25 122.54(16) . . ?
C23 C24 C25 120.86(17) . . ?
C23 C24 C19 116.59(17) . . ?
C28 C27 C26 123.39(16) . . ?
H27 C27 C26 118.31(10) . . ?
H27 C27 C28 118.31(10) . . ?
C24 C19 O1 122.66(15) . . ?
C20 C19 O1 115.38(17) . . ?
C20 C19 C24 121.96(18) . . ?
C26 C18 O1 123.29(16) . . ?
C17 C18 O1 115.42(15) . . ?
C17 C18 C26 121.28(16) . . ?
C29 C28 C27 117.61(16) . . ?
C11 C28 C27 120.56(15) . . ?
C11 C28 C29 121.83(16) . . ?
C5 C10 C11 119.60(17) . . ?
C9 C10 C11 122.70(16) . . ?
C9 C10 C5 117.69(18) . . ?
C17 C29 C28 120.77(17) . . ?
H29 C29 C28 119.62(11) . . ?
H29 C29 C17 119.62(11) . . ?
C10 C11 C28 119.71(16) . . ?
C12 C11 C28 119.97(16) . . ?
C12 C11 C10 120.30(16) . . ?
C29 C17 C18 120.10(17) . . ?
H17 C17 C18 119.95(10) . . ?
H17 C17 C29 119.95(11) . . ?
C3 C12 C11 119.56(18) . . ?
C13 C12 C11 122.49(17) . . ?
C13 C12 C3 117.95(18) . . ?
C4 C3 C12 119.26(18) . . ?
C2 C3 C12 118.4(2) . . ?
C2 C3 C4 122.38(19) . . ?
C4 C5 C10 119.07(18) . . ?
C6 C5 C10 118.34(19) . . ?
C6 C5 C4 122.59(18) . . ?
C21 C20 C19 119.6(2) . . ?
H20 C20 C19 120.21(12) . . ?
H20 C20 C21 120.21(13) . . ?
C22 C23 C24 122.1(2) . . ?
H23 C23 C24 118.94(12) . . ?
H23 C23 C22 118.94(13) . . ?
C14 C13 C12 121.1(2) . . ?
H13 C13 C12 119.45(11) . . ?
H13 C13 C14 119.45(15) . . ?
C8 C9 C10 121.9(2) . . ?
H9 C9 C10 119.07(11) . . ?
H9 C9 C8 119.07(14) . . ?
H16a C16 C25 109.5 . . ?
H16b C16 C25 109.5 . . ?
H16b C16 H16a 109.5 . . ?
H16c C16 C25 109.5 . . ?
H16c C16 H16a 109.5 . . ?
H16c C16 H16b 109.5 . . ?
C21 C22 C23 119.5(2) . . ?
H22 C22 C23 120.24(13) . . ?
H22 C22 C21 120.24(12) . . ?
C22 C21 C20 120.24(19) . . ?
H21 C21 C20 119.88(13) . . ?
H21 C21 C22 119.88(12) . . ?
C5 C4 C3 122.14(18) . . ?
H4 C4 C3 118.93(11) . . ?
H4 C4 C5 118.93(12) . . ?
H15a C15 C25 109.5 . . ?
H15b C15 C25 109.5 . . ?
H15b C15 H15a 109.5 . . ?
H15c C15 C25 109.5 . . ?
H15c C15 H15a 109.5 . . ?
H15c C15 H15b 109.5 . . ?
C7 C6 C5 121.9(2) . . ?
H6 C6 C5 119.05(13) . . ?
H6 C6 C7 119.05(13) . . ?
C1 C2 C3 121.4(2) . . ?
H2 C2 C3 119.31(14) . . ?
H2 C2 C1 119.31(14) . . ?
C7 C8 C9 120.2(2) . . ?
H8 C8 C9 119.90(14) . . ?
H8 C8 C7 119.90(14) . . ?
C1 C14 C13 120.8(2) . . ?
H14 C14 C13 119.62(15) . . ?
H14 C14 C1 119.62(15) . . ?
C8 C7 C6 120.0(2) . . ?
H7 C7 C6 120.00(13) . . ?
H7 C7 C8 120.00(14) . . ?
C14 C1 C2 120.4(2) . . ?
H1 C1 C2 119.80(14) . . ?
H1 C1 C14 119.80(15) . . ?

loop_
_geom_bond_atom_site_label_1
_geom_bond_atom_site_label_2
_geom_bond_distance
_geom_bond_site_symmetry_2
_geom_bond_publ_flag
O1 C19 1.388(2) . ?
O1 C18 1.376(2) . ?
C26 C25 1.523(2) . ?
C26 C27 1.396(2) . ?
C26 C18 1.386(2) . ?
C25 C24 1.520(2) . ?
C25 C16 1.534(3) . ?
C25 C15 1.538(2) . ?
C24 C19 1.384(3) . ?
C24 C23 1.395(3) . ?
C27 C28 1.386(2) . ?
C27 H27 0.9300 . ?
C19 C20 1.388(2) . ?
C18 C17 1.388(3) . ?
C28 C29 1.390(3) . ?
C28 C11 1.500(2) . ?
C10 C11 1.409(3) . ?
C10 C5 1.438(2) . ?
C10 C9 1.423(3) . ?
C29 C17 1.378(3) . ?
C29 H29 0.9300 . ?
C11 C12 1.406(3) . ?
C17 H17 0.9300 . ?
C12 C3 1.435(3) . ?
C12 C13 1.433(3) . ?
C3 C4 1.390(3) . ?
C3 C2 1.427(3) . ?
C5 C4 1.386(3) . ?
C5 C6 1.426(3) . ?
C20 C21 1.372(3) . ?
C20 H20 0.9300 . ?
C23 C22 1.379(3) . ?
C23 H23 0.9300 . ?
C13 C14 1.350(3) . ?
C13 H13 0.9300 . ?
C9 C8 1.358(3) . ?
C9 H9 0.9300 . ?
C16 H16a 0.9600 . ?
C16 H16b 0.9600 . ?
C16 H16c 0.9600 . ?
C22 C21 1.374(3) . ?
C22 H22 0.9300 . ?
C21 H21 0.9300 . ?
C4 H4 0.9300 . ?
C15 H15a 0.9600 . ?
C15 H15b 0.9600 . ?
C15 H15c 0.9600 . ?
C6 C7 1.347(3) . ?
C6 H6 0.9300 . ?
C2 C1 1.347(4) . ?
C2 H2 0.9300 . ?
C8 C7 1.421(3) . ?
C8 H8 0.9300 . ?
C14 C1 1.412(4) . ?
C14 H14 0.9300 . ?
C7 H7 0.9300 . ?
C1 H1 0.9300 . ?

loop_
_geom_torsion_atom_site_label_1
_geom_torsion_atom_site_label_2
_geom_torsion_atom_site_label_3
_geom_torsion_atom_site_label_4
_geom_torsion
_geom_torsion_site_symmetry_1
_geom_torsion_site_symmetry_2
_geom_torsion_site_symmetry_3
_geom_torsion_site_symmetry_4
_geom_torsion_publ_flag
O1 C19 C24 C25 0.8(2) . . . . ?
O1 C19 C24 C23 -179.80(18) . . . . ?
O1 C19 C20 C21 179.74(17) . . . . ?
O1 C18 C26 C25 0.3(2) . . . . ?
O1 C18 C26 C27 179.95(17) . . . . ?
O1 C18 C17 C29 -179.25(18) . . . . ?
C26 C25 C24 C19 -5.40(17) . . . . ?
C26 C25 C24 C23 175.23(15) . . . . ?
C26 C27 C28 C29 0.9(2) . . . . ?
C26 C27 C28 C11 -178.29(17) . . . . ?
C26 C18 C17 C29 1.5(2) . . . . ?
C25 C24 C19 C20 -179.32(17) . . . . ?
C25 C24 C23 C22 179.30(18) . . . . ?
C24 C19 C20 C21 -0.1(2) . . . . ?
C24 C23 C22 C21 0.2(2) . . . . ?
C27 C28 C29 C17 -0.2(2) . . . . ?
C27 C28 C11 C10 83.91(19) . . . . ?
C27 C28 C11 C12 -94.77(18) . . . . ?
C19 C20 C21 C22 0.2(2) . . . . ?
C18 C17 C29 C28 -0.9(2) . . . . ?
C28 C11 C10 C5 -176.62(16) . . . . ?
C28 C11 C10 C9 4.1(2) . . . . ?
C28 C11 C12 C3 175.59(16) . . . . ?
C28 C11 C12 C13 -4.6(2) . . . . ?
C10 C11 C12 C3 -3.1(2) . . . . ?
C10 C11 C12 C13 176.73(17) . . . . ?
C10 C5 C4 C3 -1.9(2) . . . . ?
C10 C5 C6 C7 1.3(2) . . . . ?
C10 C9 C8 C7 1.1(3) . . . . ?
C11 C12 C3 C4 1.65(19) . . . . ?
C11 C12 C3 C2 -178.06(18) . . . . ?
C11 C12 C13 C14 179.2(2) . . . . ?
C12 C3 C4 C5 0.8(2) . . . . ?
C12 C3 C2 C1 -1.5(2) . . . . ?
C12 C13 C14 C1 -0.8(2) . . . . ?
C3 C4 C5 C6 178.67(19) . . . . ?
C3 C2 C1 C14 -0.4(3) . . . . ?
C5 C6 C7 C8 -0.5(3) . . . . ?
C20 C21 C22 C23 -0.3(2) . . . . ?
C13 C14 C1 C2 1.6(3) . . . . ?
C9 C8 C7 C6 -0.7(3) . . . . ?
